data_4300434
_journal_name_full 'Inorganic Chemistry'
_journal_paper_doi 10.1021/ic051284x
_journal_year 2006
_chemical_formula_sum 'C14 H16 Ag F3 N4 O2'
_chemical_formula_weight 437.18
_space_group_IT_number 14
_symmetry_cell_setting monoclinic
_symmetry_space_group_name_Hall '-P 2yn'
_symmetry_space_group_name_H-M 'P 1 21/n 1'
_cell_angle_alpha 90.00
_cell_angle_beta 108.001(2)
_cell_angle_gamma 90.00
_cell_formula_units_Z 4
_cell_length_a 12.5447(9)
_cell_length_b 10.5573(7)
_cell_length_c 12.9994(9)
_cell_measurement_temperature 110(2)
_cell_volume 1637.3(2)
_diffrn_ambient_temperature 110(2)
_exptl_crystal_density_diffrn 1.773
_cod_depositor_comments
;
The following automatic conversions were performed:
'_symmetry_cell_setting' value 'Monoclinic' changed to 'monoclinic'
according to '/home/saulius/struct/CIF-dictionaries/cif_core.dic'
dictionary named 'cif_core.dic' version 2.4.1 from 2010-06-29.

Automatic conversion script
Id: cif_fix_enum 1527 2010-12-29 10:47:43Z saulius 
;
_cod_original_sg_symbol_H-M 'P 21/n'
_cod_database_code 4300434

loop_
_symmetry_equiv_pos_as_xyz
'x, y, z'
'-x+1/2, y+1/2, -z+1/2'
'-x, -y, -z'
'x-1/2, -y-1/2, z-1/2'

loop_
_atom_site_label
_atom_site_type_symbol
_atom_site_fract_x
_atom_site_fract_y
_atom_site_fract_z
_atom_site_U_iso_or_equiv
_atom_site_adp_type
_atom_site_occupancy
_atom_site_symmetry_multiplicity
_atom_site_calc_flag
_atom_site_refinement_flags
_atom_site_disorder_assembly
_atom_site_disorder_group
Ag1 Ag 0.462147(7) 0.636399(9) 0.198434(7) 0.01836(4) Uani 1 1 d . . .
O1 O 0.29895(8) 0.28745(9) 0.16433(8) 0.02285(19) Uani 1 1 d . A .
O2 O 0.42160(8) 0.30653(9) 0.06965(7) 0.02195(19) Uani 1 1 d . A .
N1 N 0.58412(10) 0.78265(11) 0.32843(9) 0.0232(2) Uani 1 1 d . . .
N2 N 0.91828(8) 1.03389(10) 0.37512(8) 0.0170(2) Uani 1 1 d . . .
H2A H 0.9499 0.9576 0.4026 0.020 Uiso 1 1 calc R . .
H2B H 0.9112 1.0813 0.4320 0.020 Uiso 1 1 calc R . .
N3 N 0.35783(9) 0.80119(10) 0.08769(9) 0.0202(2) Uani 1 1 d . . .
N4 N 0.17144(9) 1.05915(10) 0.22999(8) 0.0181(2) Uani 1 1 d . . .
H4A H 0.2264 1.1196 0.2392 0.022 Uiso 1 1 calc R . .
H4B H 0.2041 0.9893 0.2696 0.022 Uiso 1 1 calc R . .
C1 C 0.66238(11) 0.84204(12) 0.29542(11) 0.0189(2) Uani 1 1 d . . .
H1 H 0.6758 0.8119 0.2317 0.023 Uiso 1 1 calc R . .
C2 C 0.72507(10) 0.94455(12) 0.34814(10) 0.0169(2) Uani 1 1 d . . .
C3 C 0.70627(11) 0.98695(12) 0.44291(10) 0.0207(3) Uani 1 1 d . . .
H3 H 0.7478 1.0561 0.4823 0.025 Uiso 1 1 calc R . .
C4 C 0.62625(11) 0.92652(13) 0.47832(11) 0.0243(3) Uani 1 1 d . . .
H4 H 0.6120 0.9537 0.5425 0.029 Uiso 1 1 calc R . .
C5 C 0.56708(12) 0.82597(14) 0.41913(11) 0.0259(3) Uani 1 1 d . . .
H5 H 0.5118 0.7857 0.4439 0.031 Uiso 1 1 calc R . .
C6 C 0.80582(10) 1.00985(13) 0.29991(10) 0.0194(2) Uani 1 1 d . . .
H6A H 0.8135 0.9573 0.2395 0.023 Uiso 1 1 calc R . .
H6B H 0.7727 1.0918 0.2690 0.023 Uiso 1 1 calc R . .
C7 C 0.27442(12) 0.85506(12) 0.11630(11) 0.0206(3) Uani 1 1 d . . .
H7 H 0.2483 0.8128 0.1684 0.025 Uiso 1 1 calc R . .
C8 C 0.22380(10) 0.96899(12) 0.07431(10) 0.0185(2) Uani 1 1 d . . .
C9 C 0.26268(11) 1.03002(12) -0.00139(10) 0.0210(3) Uani 1 1 d . . .
H9 H 0.2309 1.1084 -0.0318 0.025 Uiso 1 1 calc R . .
C10 C 0.34863(11) 0.97526(13) -0.03226(10) 0.0224(3) Uani 1 1 d . . .
H10 H 0.3764 1.0157 -0.0841 0.027 Uiso 1 1 calc R . .
C11 C 0.39329(11) 0.86119(12) 0.01331(10) 0.0201(3) Uani 1 1 d . . .
H11 H 0.4515 0.8238 -0.0089 0.024 Uiso 1 1 calc R . .
C12 C 0.13246(11) 1.02299(13) 0.11470(10) 0.0229(3) Uani 1 1 d . . .
H12A H 0.1003 1.0985 0.0710 0.027 Uiso 1 1 calc R . .
H12B H 0.0719 0.9594 0.1035 0.027 Uiso 1 1 calc R . .
C13 C 0.39072(11) 0.27461(11) 0.14783(10) 0.0170(2) Uani 1 1 d . . .
C14 C 0.48156(11) 0.20596(13) 0.24009(11) 0.0225(3) Uani 0.405(17) 1 d PD A 1
F1 F 0.4551(8) 0.0892(8) 0.2576(12) 0.051(3) Uani 0.405(17) 1 d PD A 1
F2 F 0.5000(11) 0.2662(15) 0.3365(7) 0.056(3) Uani 0.405(17) 1 d PD A 1
F3 F 0.5810(7) 0.2030(16) 0.2260(10) 0.047(3) Uani 0.405(17) 1 d PD A 1
C14A C 0.48156(11) 0.20596(13) 0.24009(11) 0.0225(3) Uani 0.418(17) 1 d PD A 2
F1A F 0.4641(17) 0.209(2) 0.3330(9) 0.059(4) Uani 0.418(17) 1 d PD A 2
F2A F 0.5834(8) 0.2489(17) 0.2544(15) 0.057(4) Uani 0.418(17) 1 d PD A 2
F3A F 0.4864(14) 0.0843(6) 0.2139(12) 0.049(3) Uani 0.418(17) 1 d PD A 2
C14B C 0.48156(11) 0.20596(13) 0.24009(11) 0.0225(3) Uani 0.179(14) 1 d PD A 3
F1B F 0.4400(16) 0.156(3) 0.312(2) 0.044(6) Uani 0.179(14) 1 d PD A 3
F2B F 0.563(3) 0.282(3) 0.292(2) 0.079(11) Uani 0.179(14) 1 d PD A 3
F3B F 0.526(3) 0.110(3) 0.2032(11) 0.060(10) Uani 0.179(14) 1 d PD A 3

loop_
_atom_site_aniso_label
_atom_site_aniso_U_11
_atom_site_aniso_U_22
_atom_site_aniso_U_33
_atom_site_aniso_U_23
_atom_site_aniso_U_13
_atom_site_aniso_U_12
Ag1 0.01600(6) 0.01711(6) 0.02465(6) 0.00147(3) 0.01019(4) 0.00057(3)
O1 0.0209(4) 0.0228(5) 0.0290(5) -0.0013(4) 0.0137(4) 0.0012(4)
O2 0.0260(5) 0.0209(5) 0.0229(4) 0.0048(4) 0.0132(4) 0.0028(4)
N1 0.0238(6) 0.0196(6) 0.0271(6) -0.0020(4) 0.0093(5) -0.0071(5)
N2 0.0151(5) 0.0193(5) 0.0168(5) -0.0020(4) 0.0054(4) -0.0018(4)
N3 0.0224(5) 0.0181(5) 0.0235(5) 0.0019(4) 0.0120(4) 0.0042(4)
N4 0.0167(5) 0.0176(5) 0.0217(5) -0.0028(4) 0.0085(4) 0.0001(4)
C1 0.0189(6) 0.0164(6) 0.0217(6) -0.0008(5) 0.0068(5) -0.0009(5)
C2 0.0135(5) 0.0160(6) 0.0204(6) 0.0027(5) 0.0038(4) 0.0002(4)
C3 0.0186(6) 0.0200(6) 0.0226(6) -0.0021(5) 0.0049(5) -0.0037(5)
C4 0.0239(6) 0.0282(7) 0.0230(6) -0.0038(5) 0.0104(5) -0.0040(6)
C5 0.0249(7) 0.0276(7) 0.0285(7) -0.0004(6) 0.0129(6) -0.0095(6)
C6 0.0168(6) 0.0219(6) 0.0186(6) 0.0019(5) 0.0045(5) -0.0040(5)
C7 0.0230(6) 0.0197(6) 0.0232(6) 0.0037(5) 0.0132(5) 0.0040(5)
C8 0.0187(6) 0.0197(6) 0.0167(5) -0.0022(5) 0.0049(5) 0.0037(5)
C9 0.0261(7) 0.0177(6) 0.0177(6) 0.0017(5) 0.0045(5) 0.0039(5)
C10 0.0266(7) 0.0250(7) 0.0176(6) 0.0032(5) 0.0098(5) 0.0004(5)
C11 0.0213(6) 0.0230(7) 0.0185(6) -0.0013(5) 0.0097(5) 0.0026(5)
C12 0.0213(6) 0.0267(7) 0.0205(6) -0.0012(5) 0.0062(5) 0.0086(5)
C13 0.0210(6) 0.0117(5) 0.0202(6) -0.0010(4) 0.0093(5) 0.0000(5)
C14 0.0231(6) 0.0255(7) 0.0211(6) 0.0031(5) 0.0100(5) 0.0015(5)
F1 0.044(3) 0.029(3) 0.062(5) 0.028(4) -0.010(3) -0.005(2)
F2 0.063(5) 0.072(6) 0.020(3) -0.014(4) -0.004(3) 0.025(4)
F3 0.016(3) 0.090(8) 0.038(4) 0.018(4) 0.012(3) 0.016(4)
C14A 0.0231(6) 0.0255(7) 0.0211(6) 0.0031(5) 0.0100(5) 0.0015(5)
F1A 0.076(11) 0.084(11) 0.027(4) 0.022(6) 0.030(6) 0.044(7)
F2A 0.031(3) 0.073(9) 0.049(9) 0.030(6) -0.014(4) -0.027(4)
F3A 0.055(6) 0.020(2) 0.055(7) -0.005(3) -0.009(4) 0.013(3)
C14B 0.0231(6) 0.0255(7) 0.0211(6) 0.0031(5) 0.0100(5) 0.0015(5)
F1B 0.030(4) 0.060(14) 0.044(10) 0.041(9) 0.016(6) 0.006(7)
F2B 0.084(17) 0.073(11) 0.043(13) 0.016(8) -0.036(11) -0.045(12)
F3B 0.066(15) 0.09(2) 0.019(4) 0.009(9) 0.011(8) 0.069(15)

loop_
_geom_bond_atom_site_label_1
_geom_bond_atom_site_label_2
_geom_bond_distance
_geom_bond_site_symmetry_2
_geom_bond_publ_flag
Ag1 N2 2.2851(10) 2_645 ?
Ag1 N4 2.3028(10) 2_545 ?
Ag1 N3 2.3765(11) . ?
Ag1 N1 2.4460(11) . ?
O1 C13 1.2418(15) . ?
O2 C13 1.2409(15) . ?
N1 C5 1.3418(18) . ?
N1 C1 1.3422(17) . ?
N2 C6 1.4690(15) . ?
N2 Ag1 2.2851(10) 2_655 ?
N2 H2A 0.9200 . ?
N2 H2B 0.9200 . ?
N3 C7 1.3406(17) . ?
N3 C11 1.3415(16) . ?
N4 C12 1.4758(16) . ?
N4 Ag1 2.3028(10) 2 ?
N4 H4A 0.9200 . ?
N4 H4B 0.9200 . ?
C1 C2 1.3880(18) . ?
C1 H1 0.9500 . ?
C2 C3 1.3975(17) . ?
C2 C6 1.5123(17) . ?
C3 C4 1.3828(18) . ?
C3 H3 0.9500 . ?
C4 C5 1.385(2) . ?
C4 H4 0.9500 . ?
C5 H5 0.9500 . ?
C6 H6A 0.9900 . ?
C6 H6B 0.9900 . ?
C7 C8 1.3906(18) . ?
C7 H7 0.9500 . ?
C8 C9 1.3849(18) . ?
C8 C12 1.5118(17) . ?
C9 C10 1.3875(19) . ?
C9 H9 0.9500 . ?
C10 C11 1.3821(18) . ?
C10 H10 0.9500 . ?
C11 H11 0.9500 . ?
C12 H12A 0.9900 . ?
C12 H12B 0.9900 . ?
C13 C14 1.5548(18) . ?
C14 F1 1.315(5) . ?
C14 F3 1.317(6) . ?
C14 F2 1.359(7) . ?
